data_4068671
loop_
_publ_author_name
'Lebedev, Artem Y.'
'Izmer, Vyatcheslav V.'
'Asachenko, Andrey F.'
'Tzarev, Alexey A.'
'Uborsky, Dmitry V.'
'Homutova, Yuliya A.'
'Shperber, Elizar R.'
'Canich, Jo Ann M.'
'Voskoboynikov, Alexander Z.'

_publ_section_title
;
 Group 4 Metallocenes Bearing \h5-2-(N-Azolyl)indenyl Ligands: Synthesis,
 Structure Characterization, and Olefin Polymerization Catalysis
;
_journal_issue 6
_journal_name_full Organometallics
_journal_page_first 1800
_journal_paper_doi 10.1021/om8010257
_journal_volume 28
_journal_year 2009
_chemical_formula_moiety 'C26 H20 Cl2 N2 Zr, C7 H8'
_chemical_formula_sum 'C33 H28 Cl2 N2 Zr'
_chemical_formula_weight 614.69
_chemical_name_systematic
; 
 ? 
;
_space_group_IT_number 15
_symmetry_cell_setting monoclinic
_symmetry_space_group_name_Hall '-C 2yc'
_symmetry_space_group_name_H-M 'C 1 2/c 1'
_atom_sites_solution_hydrogens geom
_atom_sites_solution_primary direct
_atom_sites_solution_secondary difmap
_audit_creation_method SHELXL-97
_cell_angle_alpha 90.00
_cell_angle_beta 109.208(5)
_cell_angle_gamma 90.00
_cell_formula_units_Z 4
_cell_length_a 12.667(2)
_cell_length_b 16.373(3)
_cell_length_c 14.091(3)
_cell_measurement_reflns_used 533
_cell_measurement_temperature 120(2)
_cell_measurement_theta_max 48.86
_cell_measurement_theta_min 3.67
_cell_volume 2759.7(9)
_computing_cell_refinement 'SAINTPlus (Bruker, 1998a)'
_computing_data_collection 'SMART (Bruker, 1998b)'
_computing_data_reduction 'SAINTPlus (Bruker, 1998a)'
_computing_molecular_graphics 'SHELXTL ver. 5.1 (Sheldrick, 1998b)'
_computing_publication_material 'SHELXTL ver. 5.1 (Sheldrick, 1998b)'
_computing_structure_refinement 'SHELXTL ver. 5.1 (Sheldrick, 1998b)'
_computing_structure_solution 'SHELXTL ver. 5.1 (Sheldrick, 1998b)'
_diffrn_ambient_temperature 120(2)
_diffrn_measured_fraction_theta_full 0.982
_diffrn_measured_fraction_theta_max 0.982
_diffrn_measurement_device_type 'Bruker SMART 1000 CCD area detector'
_diffrn_measurement_method 'phi and omega scans'
_diffrn_radiation_monochromator graphite
_diffrn_radiation_source 'normal-focus sealed tube'
_diffrn_radiation_type MoK\a
_diffrn_radiation_wavelength 0.71073
_diffrn_reflns_av_R_equivalents 0.1162
_diffrn_reflns_av_sigmaI/netI 0.1697
_diffrn_reflns_limit_h_max 16
_diffrn_reflns_limit_h_min -15
_diffrn_reflns_limit_k_max 20
_diffrn_reflns_limit_k_min -20
_diffrn_reflns_limit_l_max 17
_diffrn_reflns_limit_l_min -17
_diffrn_reflns_number 12677
_diffrn_reflns_theta_full 27.00
_diffrn_reflns_theta_max 27.00
_diffrn_reflns_theta_min 2.25
_exptl_absorpt_coefficient_mu 0.618
_exptl_absorpt_correction_T_max 0.952
_exptl_absorpt_correction_T_min 0.812
_exptl_absorpt_correction_type multi-scan
_exptl_absorpt_process_details 'SADABS (Sheldric, 1998a)'
_exptl_crystal_colour colorless
_exptl_crystal_density_diffrn 1.479
_exptl_crystal_density_method 'not measured'
_exptl_crystal_description needle
_exptl_crystal_F_000 1256
_exptl_crystal_size_max 0.25
_exptl_crystal_size_mid 0.08
_exptl_crystal_size_min 0.08
_refine_diff_density_max 0.790
_refine_diff_density_min -0.909
_refine_diff_density_rms 0.104
_refine_ls_extinction_method none
_refine_ls_goodness_of_fit_ref 0.984
_refine_ls_hydrogen_treatment constr
_refine_ls_matrix_type full
_refine_ls_number_parameters 157
_refine_ls_number_reflns 2962
_refine_ls_number_restraints 3
_refine_ls_restrained_S_all 0.983
_refine_ls_R_factor_all 0.1500
_refine_ls_R_factor_gt 0.0628
_refine_ls_shift/su_max 0.000
_refine_ls_shift/su_mean 0.000
_refine_ls_structure_factor_coef Fsqd
_refine_ls_weighting_details 'calc w=1/[\s^2^(Fo^2^)+(0.0430P)^2^] where P=(Fo^2^+2Fc^2^)/3'
_refine_ls_weighting_scheme calc
_refine_ls_wR_factor_gt 0.1256
_refine_ls_wR_factor_ref 0.1443
_reflns_number_gt 1265
_reflns_number_total 2962
_reflns_threshold_expression I>2\s(I)
_cod_data_source_file om8010257_si_002.cif
_cod_data_source_block comp19
_cod_depositor_comments
;
The following automatic conversions were performed:

'_symmetry_cell_setting' value 'Monoclinic' changed to 'monoclinic'
according to /home/saulius/struct/CIF-dictionaries/cif_core.dic
dictionary named 'cif_core.dic' version 2.4.2 from 2011-04-26.

Automatic conversion script
Id: cif_fix_values 1715 2011-07-08 13:25:40Z adriana 
;
_cod_original_cell_volume 2759.8(9)
_cod_original_sg_symbol_H-M 'C 2/c'
_cod_database_code 4068671

loop_
_symmetry_equiv_pos_as_xyz
'x, y, z'
'-x, y, -z+1/2'
'x+1/2, y+1/2, z'
'-x+1/2, y+1/2, -z+1/2'
'-x, -y, -z'
'x, -y, z-1/2'
'-x+1/2, -y+1/2, -z'
'x+1/2, -y+1/2, z-1/2'

loop_
_atom_site_label
_atom_site_type_symbol
_atom_site_fract_x
_atom_site_fract_y
_atom_site_fract_z
_atom_site_U_iso_or_equiv
_atom_site_adp_type
_atom_site_occupancy
_atom_site_symmetry_multiplicity
_atom_site_calc_flag
_atom_site_refinement_flags
Zr1 Zr 0.5000 0.67540(5) 0.7500 0.0433(3) Uani 1 2 d S
Cl1 Cl 0.62739(11) 0.57459(8) 0.71223(9) 0.0314(4) Uani 1 1 d .
N1 N 0.5229(5) 0.6701(3) 0.5050(4) 0.0500(14) Uani 1 1 d .
C1 C 0.4814(6) 0.7756(4) 0.6126(4) 0.0492(17) Uani 1 1 d .
H1 H 0.5400 0.8159 0.6107 0.059 Uiso 1 1 calc R
C2 C 0.4598(6) 0.7007(4) 0.5596(5) 0.0466(17) Uani 1 1 d .
C3 C 0.3655(5) 0.6639(4) 0.5731(4) 0.0432(15) Uani 1 1 d .
H3 H 0.3298 0.6121 0.5403 0.052 Uiso 1 1 calc R
C4 C 0.2167(6) 0.7203(4) 0.6473(5) 0.0531(18) Uani 1 1 d .
H4 H 0.1697 0.6736 0.6353 0.064 Uiso 1 1 calc R
C5 C 0.1900(6) 0.7889(4) 0.6889(5) 0.0585(19) Uani 1 1 d .
H5 H 0.1235 0.7889 0.7059 0.070 Uiso 1 1 calc R
C6 C 0.2557(7) 0.8588(4) 0.7075(5) 0.064(2) Uani 1 1 d .
H6 H 0.2313 0.9053 0.7350 0.077 Uiso 1 1 calc R
C7 C 0.3554(6) 0.8631(4) 0.6875(5) 0.0550(19) Uani 1 1 d .
H7 H 0.4000 0.9111 0.7009 0.066 Uiso 1 1 calc R
C8 C 0.3874(6) 0.7933(4) 0.6466(4) 0.0467(17) Uani 1 1 d .
C9 C 0.3165(6) 0.7203(4) 0.6223(4) 0.0485(18) Uani 1 1 d .
C10 C 0.6021(7) 0.7131(5) 0.4813(6) 0.073(2) Uani 1 1 d .
H10 H 0.6290 0.7658 0.5061 0.088 Uiso 1 1 calc R
C11 C 0.6369(8) 0.6673(6) 0.4151(7) 0.091(3) Uani 1 1 d .
H11 H 0.6908 0.6823 0.3847 0.109 Uiso 1 1 calc R
C12 C 0.5759(7) 0.5930(5) 0.4017(6) 0.073(2) Uani 1 1 d .
H12 H 0.5845 0.5478 0.3627 0.088 Uiso 1 1 calc R
C13 C 0.5050(6) 0.5972(4) 0.4527(5) 0.0468(17) Uani 1 1 d .
H13 H 0.4511 0.5570 0.4533 0.056 Uiso 1 1 calc R
C7S C 0.9056(18) 0.6022(18) 0.6657(15) 0.227(15) Uiso 0.50 1 d PD
H7SA H 0.9683 0.6153 0.7263 0.341 Uiso 0.50 1 calc PR
H7SB H 0.8511 0.5686 0.6841 0.341 Uiso 0.50 1 calc PR
H7SC H 0.8697 0.6528 0.6340 0.341 Uiso 0.50 1 calc PR
C1S C 0.9483(10) 0.5552(7) 0.5926(8) 0.136(8) Uiso 0.50 1 d PGD
C2S C 0.8755(8) 0.5345(7) 0.4980(9) 0.073(5) Uiso 0.50 1 d PGD
H2SA H 0.7961 0.5489 0.4791 0.088 Uiso 0.50 1 d PR
C3S C 0.9152(11) 0.4935(9) 0.4303(7) 0.083(6) Uiso 0.50 1 d PG
H3SA H 0.8638 0.4789 0.3636 0.100 Uiso 0.50 1 d PR
C4S C 1.0277(12) 0.4731(10) 0.4571(10) 0.115(7) Uiso 0.50 1 d PG
H4SA H 1.0557 0.4441 0.4093 0.138 Uiso 0.50 1 d PR
C5S C 1.1005(8) 0.4937(9) 0.5516(11) 0.115(8) Uiso 0.50 1 d PG
H5SA H 1.1799 0.4794 0.5705 0.138 Uiso 0.50 1 d PR
C6S C 1.0608(9) 0.5348(8) 0.6194(8) 0.082(5) Uiso 0.50 1 d PGD
H6SA H 1.1122 0.5494 0.6860 0.098 Uiso 0.50 1 d PR

loop_
_atom_site_aniso_label
_atom_site_aniso_U_11
_atom_site_aniso_U_22
_atom_site_aniso_U_33
_atom_site_aniso_U_23
_atom_site_aniso_U_13
_atom_site_aniso_U_12
Zr1 0.0497(6) 0.0293(5) 0.0427(6) 0.000 0.0041(4) 0.000
Cl1 0.0341(8) 0.0233(7) 0.0293(7) -0.0064(6) 0.0002(6) 0.0027(6)
N1 0.054(3) 0.051(3) 0.043(3) -0.010(3) 0.013(3) -0.013(3)
C1 0.062(5) 0.041(4) 0.034(4) 0.006(3) 0.003(3) -0.004(3)
C2 0.053(4) 0.044(4) 0.033(4) 0.002(3) 0.001(3) -0.004(3)
C3 0.048(4) 0.040(4) 0.038(3) -0.002(3) 0.009(3) -0.006(3)
C4 0.046(4) 0.064(5) 0.043(4) 0.003(4) 0.007(3) 0.009(4)
C5 0.053(5) 0.057(5) 0.055(4) 0.001(4) 0.003(4) 0.016(4)
C6 0.076(6) 0.044(4) 0.053(5) -0.006(4) -0.004(4) 0.019(4)
C7 0.067(5) 0.035(4) 0.055(4) 0.002(3) 0.010(4) 0.007(4)
C8 0.054(4) 0.036(4) 0.037(4) 0.005(3) -0.004(3) 0.004(3)
C9 0.056(5) 0.043(4) 0.034(4) 0.007(3) -0.002(3) 0.004(3)
C10 0.075(6) 0.063(5) 0.083(6) -0.020(5) 0.028(5) -0.028(4)
C11 0.096(7) 0.104(7) 0.089(6) -0.035(6) 0.052(6) -0.037(6)
C12 0.075(6) 0.071(6) 0.073(6) -0.031(4) 0.023(5) -0.020(5)
C13 0.052(4) 0.037(4) 0.047(4) -0.008(3) 0.011(4) -0.003(3)

loop_
_atom_type_symbol
_atom_type_description
_atom_type_scat_dispersion_real
_atom_type_scat_dispersion_imag
_atom_type_scat_source
C C 0.0033 0.0016 'International Tables Vol C Tables 4.2.6.8 and 6.1.1.4'
H H 0.0000 0.0000 'International Tables Vol C Tables 4.2.6.8 and 6.1.1.4'
N N 0.0061 0.0033 'International Tables Vol C Tables 4.2.6.8 and 6.1.1.4'
Cl Cl 0.1484 0.1585 'International Tables Vol C Tables 4.2.6.8 and 6.1.1.4'
Zr Zr -2.9673 0.5597 'International Tables Vol C Tables 4.2.6.8 and 6.1.1.4'

loop_
_geom_angle_atom_site_label_1
_geom_angle_atom_site_label_2
_geom_angle_atom_site_label_3
_geom_angle
_geom_angle_site_symmetry_1
_geom_angle_site_symmetry_3
C1 Zr1 C1 97.5(3) 2_656 .
C1 Zr1 Cl1 99.97(17) 2_656 2_656
C1 Zr1 Cl1 134.61(16) . 2_656
C1 Zr1 Cl1 134.61(16) 2_656 .
C1 Zr1 Cl1 99.97(17) . .
Cl1 Zr1 Cl1 96.77(7) 2_656 .
C1 Zr1 C3 132.7(2) 2_656 .
C1 Zr1 C3 54.5(2) . .
Cl1 Zr1 C3 83.51(14) 2_656 .
Cl1 Zr1 C3 90.80(15) . .
C1 Zr1 C3 54.5(2) 2_656 2_656
C1 Zr1 C3 132.7(2) . 2_656
Cl1 Zr1 C3 90.80(15) 2_656 2_656
Cl1 Zr1 C3 83.51(14) . 2_656
C3 Zr1 C3 171.5(3) . 2_656
C1 Zr1 C9 55.0(2) 2_656 2_656
C1 Zr1 C9 101.0(2) . 2_656
Cl1 Zr1 C9 123.29(16) 2_656 2_656
Cl1 Zr1 C9 80.58(16) . 2_656
C3 Zr1 C9 152.5(2) . 2_656
C3 Zr1 C9 32.50(19) 2_656 2_656
C1 Zr1 C9 101.0(2) 2_656 .
C1 Zr1 C9 55.0(2) . .
Cl1 Zr1 C9 80.58(16) 2_656 .
Cl1 Zr1 C9 123.29(16) . .
C3 Zr1 C9 32.50(19) . .
C3 Zr1 C9 152.5(2) 2_656 .
C9 Zr1 C9 146.3(3) 2_656 .
C1 Zr1 C8 33.4(2) 2_656 2_656
C1 Zr1 C8 80.7(2) . 2_656
Cl1 Zr1 C8 131.32(16) 2_656 2_656
Cl1 Zr1 C8 110.12(16) . 2_656
C3 Zr1 C8 133.6(2) . 2_656
C3 Zr1 C8 54.8(2) 2_656 2_656
C9 Zr1 C8 33.47(19) 2_656 2_656
C9 Zr1 C8 113.3(2) . 2_656
C1 Zr1 C8 80.7(2) 2_656 .
C1 Zr1 C8 33.4(2) . .
Cl1 Zr1 C8 110.12(16) 2_656 .
Cl1 Zr1 C8 131.32(16) . .
C3 Zr1 C8 54.8(2) . .
C3 Zr1 C8 133.6(2) 2_656 .
C9 Zr1 C8 113.3(2) 2_656 .
C9 Zr1 C8 33.47(19) . .
C8 Zr1 C8 81.8(3) 2_656 .
C1 Zr1 C2 32.23(19) 2_656 2_656
C1 Zr1 C2 129.4(2) . 2_656
Cl1 Zr1 C2 78.76(16) 2_656 2_656
Cl1 Zr1 C2 114.03(15) . 2_656
C3 Zr1 C2 150.8(2) . 2_656
C3 Zr1 C2 31.85(19) 2_656 2_656
C9 Zr1 C2 52.9(2) 2_656 2_656
C9 Zr1 C2 120.6(2) . 2_656
C8 Zr1 C2 53.6(2) 2_656 2_656
C8 Zr1 C2 110.6(2) . 2_656
C1 Zr1 C2 129.4(2) 2_656 .
C1 Zr1 C2 32.23(19) . .
Cl1 Zr1 C2 114.03(15) 2_656 .
Cl1 Zr1 C2 78.76(15) . .
C3 Zr1 C2 31.85(19) . .
C3 Zr1 C2 150.8(2) 2_656 .
C9 Zr1 C2 120.6(2) 2_656 .
C9 Zr1 C2 52.9(2) . .
C8 Zr1 C2 110.6(2) 2_656 .
C8 Zr1 C2 53.6(2) . .
C2 Zr1 C2 161.6(3) 2_656 .
C10 N1 C2 124.3(6) . .
C10 N1 C13 108.8(6) . .
C2 N1 C13 126.1(6) . .
C2 C1 C8 108.0(6) . .
C2 C1 Zr1 78.0(4) . .
C8 C1 Zr1 75.6(4) . .
C2 C1 H1 125.1 . .
C8 C1 H1 125.1 . .
Zr1 C1 H1 125.1 . .
N1 C2 C1 124.3(6) . .
N1 C2 C3 126.6(6) . .
C1 C2 C3 109.0(6) . .
N1 C2 Zr1 124.6(4) . .
C1 C2 Zr1 69.8(3) . .
C3 C2 Zr1 71.2(4) . .
C2 C3 C9 108.4(6) . .
C2 C3 Zr1 76.9(4) . .
C9 C3 Zr1 74.3(3) . .
C2 C3 H3 125.2 . .
C9 C3 H3 125.2 . .
Zr1 C3 H3 125.2 . .
C5 C4 C9 118.3(7) . .
C5 C4 H4 120.8 . .
C9 C4 H4 120.8 . .
C4 C5 C6 123.0(7) . .
C4 C5 H5 118.5 . .
C6 C5 H5 118.5 . .
C7 C6 C5 122.2(7) . .
C7 C6 H6 118.9 . .
C5 C6 H6 118.9 . .
C6 C7 C8 116.8(7) . .
C6 C7 H7 121.6 . .
C8 C7 H7 121.6 . .
C7 C8 C1 132.8(6) . .
C7 C8 C9 121.6(7) . .
C1 C8 C9 105.5(6) . .
C7 C8 Zr1 124.5(4) . .
C1 C8 Zr1 70.9(3) . .
C9 C8 Zr1 72.6(3) . .
C4 C9 C3 133.7(6) . .
C4 C9 C8 118.0(6) . .
C3 C9 C8 108.2(6) . .
C4 C9 Zr1 120.5(4) . .
C3 C9 Zr1 73.2(3) . .
C8 C9 Zr1 73.9(3) . .
N1 C10 C11 108.2(7) . .
N1 C10 H10 125.9 . .
C11 C10 H10 125.9 . .
C10 C11 C12 106.0(7) . .
C10 C11 H11 127.0 . .
C12 C11 H11 127.0 . .
C13 C12 C11 108.7(7) . .
C13 C12 H12 125.7 . .
C11 C12 H12 125.7 . .
C12 C13 N1 108.2(6) . .
C12 C13 H13 125.9 . .
N1 C13 H13 125.9 . .
C1S C7S H7SA 109.5 . .
C1S C7S H7SB 109.5 . .
H7SA C7S H7SB 109.5 . .
C1S C7S H7SC 109.5 . .
H7SA C7S H7SC 109.5 . .
H7SB C7S H7SC 109.5 . .
C2S C1S C6S 120.0 . .
C2S C1S C7S 120.0(3) . .
C6S C1S C7S 119.9(3) . .
C1S C2S C3S 120.0 . .
C1S C2S H2SA 120.0 . .
C3S C2S H2SA 120.0 . .
C4S C3S C2S 120.0 . .
C4S C3S H3SA 120.0 . .
C2S C3S H3SA 120.0 . .
C3S C4S C5S 120.0 . .
C3S C4S H4SA 120.0 . .
C5S C4S H4SA 120.0 . .
C6S C5S C4S 120.0 . .
C6S C5S H5SA 120.0 . .
C4S C5S H5SA 120.0 . .
C5S C6S C1S 120.0 . .
C5S C6S H6SA 120.0 . .
C1S C6S H6SA 120.0 . .

loop_
_geom_bond_atom_site_label_1
_geom_bond_atom_site_label_2
_geom_bond_distance
_geom_bond_site_symmetry_2
Zr1 C1 2.490(6) 2_656
Zr1 C1 2.490(6) .
Zr1 Cl1 2.4852(14) 2_656
Zr1 Cl1 2.4852(14) .
Zr1 C3 2.521(6) .
Zr1 C3 2.521(6) 2_656
Zr1 C9 2.535(6) 2_656
Zr1 C9 2.535(6) .
Zr1 C8 2.552(6) 2_656
Zr1 C8 2.552(6) .
Zr1 C2 2.594(6) 2_656
Zr1 C2 2.594(6) .
N1 C10 1.353(8) .
N1 C2 1.374(8) .
N1 C13 1.382(7) .
C1 C2 1.415(8) .
C1 C8 1.452(9) .
C1 H1 1.0000 .
C2 C3 1.405(9) .
C3 C9 1.415(8) .
C3 H3 1.0000 .
C4 C5 1.359(9) .
C4 C9 1.420(9) .
C4 H4 0.9500 .
C5 C6 1.389(10) .
C5 H5 0.9500 .
C6 C7 1.383(10) .
C6 H6 0.9500 .
C7 C8 1.399(9) .
C7 H7 0.9500 .
C8 C9 1.465(9) .
C10 C11 1.378(10) .
C10 H10 0.9500 .
C11 C12 1.420(10) .
C11 H11 0.9500 .
C12 C13 1.324(9) .
C12 H12 0.9500 .
C13 H13 0.9500 .
C7S C1S 1.522(3) .
C7S H7SA 0.9800 .
C7S H7SB 0.9800 .
C7S H7SC 0.9800 .
C1S C2S 1.3900 .
C1S C6S 1.3900 .
C2S C3S 1.3900 .
C2S H2SA 0.9800 .
C3S C4S 1.3900 .
C3S H3SA 0.9799 .
C4S C5S 1.3900 .
C4S H4SA 0.9799 .
C5S C6S 1.3900 .
C5S H5SA 0.9800 .
C6S H6SA 0.9800 .

loop_
_geom_torsion_atom_site_label_1
_geom_torsion_atom_site_label_2
_geom_torsion_atom_site_label_3
_geom_torsion_atom_site_label_4
_geom_torsion
_geom_torsion_site_symmetry_1
C1 Zr1 C1 C2 -172.6(5) 2_656
Cl1 Zr1 C1 C2 -60.5(5) 2_656
Cl1 Zr1 C1 C2 49.5(4) .
C3 Zr1 C1 C2 -34.3(4) .
C3 Zr1 C1 C2 139.8(4) 2_656
C9 Zr1 C1 C2 131.7(4) 2_656
C9 Zr1 C1 C2 -74.4(4) .
C8 Zr1 C1 C2 158.4(5) 2_656
C8 Zr1 C1 C2 -112.4(6) .
C2 Zr1 C1 C2 -177.69(16) 2_656
C1 Zr1 C1 C8 -60.2(3) 2_656
Cl1 Zr1 C1 C8 51.9(4) 2_656
Cl1 Zr1 C1 C8 161.9(3) .
C3 Zr1 C1 C8 78.1(4) .
C3 Zr1 C1 C8 -107.8(4) 2_656
C9 Zr1 C1 C8 -115.9(4) 2_656
C9 Zr1 C1 C8 38.0(3) .
C8 Zr1 C1 C8 -89.2(4) 2_656
C2 Zr1 C1 C8 -65.3(4) 2_656
C2 Zr1 C1 C8 112.4(6) .
C10 N1 C2 C1 -11.2(10) .
C13 N1 C2 C1 179.6(6) .
C10 N1 C2 C3 169.4(7) .
C13 N1 C2 C3 0.2(10) .
C10 N1 C2 Zr1 -99.1(7) .
C13 N1 C2 Zr1 91.7(7) .
C8 C1 C2 N1 170.8(5) .
Zr1 C1 C2 N1 -118.8(6) .
C8 C1 C2 C3 -9.7(7) .
Zr1 C1 C2 C3 60.7(4) .
C8 C1 C2 Zr1 -70.4(4) .
C1 Zr1 C2 N1 128.0(5) 2_656
C1 Zr1 C2 N1 118.5(7) .
Cl1 Zr1 C2 N1 -104.3(5) 2_656
Cl1 Zr1 C2 N1 -11.8(5) .
C3 Zr1 C2 N1 -122.1(7) .
C3 Zr1 C2 N1 41.9(8) 2_656
C9 Zr1 C2 N1 60.0(6) 2_656
C9 Zr1 C2 N1 -160.1(6) .
C8 Zr1 C2 N1 95.7(5) 2_656
C8 Zr1 C2 N1 157.7(6) .
C2 Zr1 C2 N1 124.1(5) 2_656
C1 Zr1 C2 C1 9.5(6) 2_656
Cl1 Zr1 C2 C1 137.3(4) 2_656
Cl1 Zr1 C2 C1 -130.2(4) .
C3 Zr1 C2 C1 119.5(6) .
C3 Zr1 C2 C1 -76.6(6) 2_656
C9 Zr1 C2 C1 -58.4(5) 2_656
C9 Zr1 C2 C1 81.4(4) .
C8 Zr1 C2 C1 -22.8(5) 2_656
C8 Zr1 C2 C1 39.3(4) .
C2 Zr1 C2 C1 5.6(4) 2_656
C1 Zr1 C2 C3 -109.9(4) 2_656
C1 Zr1 C2 C3 -119.5(6) .
Cl1 Zr1 C2 C3 17.8(4) 2_656
Cl1 Zr1 C2 C3 110.3(4) .
C3 Zr1 C2 C3 164.0(5) 2_656
C9 Zr1 C2 C3 -177.9(4) 2_656
C9 Zr1 C2 C3 -38.1(4) .
C8 Zr1 C2 C3 -142.3(4) 2_656
C8 Zr1 C2 C3 -80.2(4) .
C2 Zr1 C2 C3 -113.8(4) 2_656
N1 C2 C3 C9 -172.0(6) .
C1 C2 C3 C9 8.5(7) .
Zr1 C2 C3 C9 68.3(4) .
N1 C2 C3 Zr1 119.7(6) .
C1 C2 C3 Zr1 -59.8(4) .
C1 Zr1 C3 C2 98.7(4) 2_656
C1 Zr1 C3 C2 34.8(4) .
Cl1 Zr1 C3 C2 -163.7(4) 2_656
Cl1 Zr1 C3 C2 -66.9(4) .
C9 Zr1 C3 C2 4.0(7) 2_656
C9 Zr1 C3 C2 113.7(6) .
C8 Zr1 C3 C2 52.3(5) 2_656
C8 Zr1 C3 C2 76.1(4) .
C2 Zr1 C3 C2 143.7(6) 2_656
C1 Zr1 C3 C9 -14.9(5) 2_656
C1 Zr1 C3 C9 -78.9(4) .
Cl1 Zr1 C3 C9 82.6(4) 2_656
Cl1 Zr1 C3 C9 179.4(4) .
C9 Zr1 C3 C9 -109.7(7) 2_656
C8 Zr1 C3 C9 -61.4(5) 2_656
C8 Zr1 C3 C9 -37.6(4) .
C2 Zr1 C3 C9 30.0(6) 2_656
C2 Zr1 C3 C9 -113.7(6) .
C9 C4 C5 C6 0.3(10) .
C4 C5 C6 C7 -1.8(11) .
C5 C6 C7 C8 0.4(10) .
C6 C7 C8 C1 177.1(6) .
C6 C7 C8 C9 2.4(9) .
C6 C7 C8 Zr1 -87.4(7) .
C2 C1 C8 C7 -168.3(6) .
Zr1 C1 C8 C7 119.7(7) .
C2 C1 C8 C9 7.0(7) .
Zr1 C1 C8 C9 -64.9(4) .
C2 C1 C8 Zr1 72.0(4) .
C1 Zr1 C8 C7 -10.0(6) 2_656
C1 Zr1 C8 C7 -129.4(8) .
Cl1 Zr1 C8 C7 87.3(6) 2_656
Cl1 Zr1 C8 C7 -153.4(5) .
C3 Zr1 C8 C7 153.3(7) .
C3 Zr1 C8 C7 -24.4(7) 2_656
C9 Zr1 C8 C7 -55.3(7) 2_656
C9 Zr1 C8 C7 116.8(8) .
C8 Zr1 C8 C7 -43.8(5) 2_656
C2 Zr1 C8 C7 2.1(7) 2_656
C2 Zr1 C8 C7 -167.2(7) .
C1 Zr1 C8 C1 119.4(4) 2_656
Cl1 Zr1 C8 C1 -143.4(3) 2_656
Cl1 Zr1 C8 C1 -24.1(4) .
C3 Zr1 C8 C1 -77.3(4) .
C3 Zr1 C8 C1 104.9(4) 2_656
C9 Zr1 C8 C1 74.0(4) 2_656
C9 Zr1 C8 C1 -113.8(5) .
C8 Zr1 C8 C1 85.5(4) 2_656
C2 Zr1 C8 C1 131.4(4) 2_656
C2 Zr1 C8 C1 -37.8(3) .
C1 Zr1 C8 C9 -126.8(4) 2_656
C1 Zr1 C8 C9 113.8(5) .
Cl1 Zr1 C8 C9 -29.5(4) 2_656
Cl1 Zr1 C8 C9 89.8(4) .
C3 Zr1 C8 C9 36.5(4) .
C3 Zr1 C8 C9 -141.2(4) 2_656
C9 Zr1 C8 C9 -172.1(2) 2_656
C8 Zr1 C8 C9 -160.6(5) 2_656
C2 Zr1 C8 C9 -114.7(4) 2_656
C2 Zr1 C8 C9 76.0(4) .
C5 C4 C9 C3 -174.9(6) .
C5 C4 C9 C8 2.4(9) .
C5 C4 C9 Zr1 89.4(7) .
C2 C3 C9 C4 173.5(7) .
Zr1 C3 C9 C4 -116.4(7) .
C2 C3 C9 C8 -3.9(7) .
Zr1 C3 C9 C8 66.1(4) .
C2 C3 C9 Zr1 -70.1(4) .
C7 C8 C9 C4 -3.9(9) .
C1 C8 C9 C4 -179.8(5) .
Zr1 C8 C9 C4 116.4(5) .
C7 C8 C9 C3 174.1(5) .
C1 C8 C9 C3 -1.9(6) .
Zr1 C8 C9 C3 -65.7(4) .
C7 C8 C9 Zr1 -120.2(6) .
C1 C8 C9 Zr1 63.8(4) .
C1 Zr1 C9 C4 -59.8(6) 2_656
C1 Zr1 C9 C4 -151.3(6) .
Cl1 Zr1 C9 C4 38.6(5) 2_656
Cl1 Zr1 C9 C4 130.6(5) .
C3 Zr1 C9 C4 131.3(7) .
C3 Zr1 C9 C4 -34.7(8) 2_656
C9 Zr1 C9 C4 -100.3(5) 2_656
C8 Zr1 C9 C4 -92.5(6) 2_656
C8 Zr1 C9 C4 -113.4(7) .
C2 Zr1 C9 C4 -32.2(6) 2_656
C2 Zr1 C9 C4 168.6(6) .
C1 Zr1 C9 C3 168.9(4) 2_656
C1 Zr1 C9 C3 77.3(4) .
Cl1 Zr1 C9 C3 -92.7(4) 2_656
Cl1 Zr1 C9 C3 -0.8(4) .
C3 Zr1 C9 C3 -166.0(5) 2_656
C9 Zr1 C9 C3 128.4(4) 2_656
C8 Zr1 C9 C3 136.2(4) 2_656
C8 Zr1 C9 C3 115.3(6) .
C2 Zr1 C9 C3 -163.6(3) 2_656
C2 Zr1 C9 C3 37.3(3) .
C1 Zr1 C9 C8 53.6(4) 2_656
C1 Zr1 C9 C8 -38.0(4) .
Cl1 Zr1 C9 C8 152.0(4) 2_656
Cl1 Zr1 C9 C8 -116.0(4) .
C3 Zr1 C9 C8 -115.3(6) .
C3 Zr1 C9 C8 78.7(6) 2_656
C9 Zr1 C9 C8 13.1(3) 2_656
C8 Zr1 C9 C8 20.9(5) 2_656
C2 Zr1 C9 C8 81.2(4) 2_656
C2 Zr1 C9 C8 -78.0(4) .
C2 N1 C10 C11 -171.9(7) .
C13 N1 C10 C11 -1.1(9) .
N1 C10 C11 C12 -1.3(10) .
C10 C11 C12 C13 3.3(10) .
C11 C12 C13 N1 -4.0(9) .
C10 N1 C13 C12 3.2(8) .
C2 N1 C13 C12 173.8(6) .
C6S C1S C2S C3S 0.0 .
C7S C1S C2S C3S 178.3(17) .
C1S C2S C3S C4S 0.0 .
C2S C3S C4S C5S 0.0 .
C3S C4S C5S C6S 0.0 .
C4S C5S C6S C1S 0.0 .
C2S C1S C6S C5S 0.0 .
C7S C1S C6S C5S -178.3(17) .
